data_4310804
loop_
_publ_author_name
'Petr Kilian'
'Heather L. Milton'
'Alexandra M. Z. Slawin'
'J. Derek Woollins'

_publ_section_title
;
 Chlorides, Oxochlorides, and Oxoacids of 1,8-Diphosphanaphthalene: A
 System with Imposed Close P...P Interaction
;
_journal_name_full 'Inorganic Chemistry'
_journal_page_first 2252
_journal_page_last 2260
_journal_paper_doi 10.1021/ic035364h
_journal_volume 43
_journal_year 2004
_chemical_formula_moiety 'C10 H6 Cl4 O2 P2'
_chemical_formula_sum 'C10 H6 Cl4 O2 P2'
_chemical_formula_weight 361.89
_chemical_melting_point ?
_chemical_name_common ?
_chemical_name_systematic ?
_space_group_IT_number 4
_symmetry_cell_setting monoclinic
_symmetry_space_group_name_Hall 'P 2yb'
_symmetry_space_group_name_H-M 'P 1 21 1'
_atom_sites_solution_hydrogens geom
_atom_sites_solution_primary direct
_atom_sites_solution_secondary difmap
_audit_creation_method SHELXL-97
_cell_angle_alpha 90.00
_cell_angle_beta 118.143(2)
_cell_angle_gamma 90.00
_cell_formula_units_Z 2
_cell_length_a 8.4511(4)
_cell_length_b 10.6848(4)
_cell_length_c 8.7458(5)
_cell_measurement_reflns_used 39
_cell_measurement_temperature 293(2)
_cell_measurement_theta_max 28
_cell_measurement_theta_min 12
_cell_volume 696.36(6)
_computing_cell_refinement 'Bruker SMART'
_computing_data_collection 'Bruker SMART'
_computing_data_reduction 'Bruker SHELXTL'
_computing_molecular_graphics 'Bruker SHELXTL'
_computing_publication_material 'Bruker SHELXTL'
_computing_structure_refinement 'SHELXL-97 (Sheldrick, 1997)'
_computing_structure_solution 'SHELXS-97 (Sheldrick, 1990)'
_diffrn_ambient_temperature 293(2)
_diffrn_detector_area_resol_mean 0.90
_diffrn_measured_fraction_theta_full 0.988
_diffrn_measured_fraction_theta_max 0.988
_diffrn_measurement_device_type 'CCD area detector'
_diffrn_measurement_method 'phi and omega scans'
_diffrn_radiation_monochromator graphite
_diffrn_radiation_source 'fine-focus sealed tube'
_diffrn_radiation_type MoK\a
_diffrn_radiation_wavelength 0.71073
_diffrn_reflns_av_R_equivalents 0.0195
_diffrn_reflns_av_sigmaI/netI 0.0352
_diffrn_reflns_limit_h_max 9
_diffrn_reflns_limit_h_min -9
_diffrn_reflns_limit_k_max 11
_diffrn_reflns_limit_k_min -7
_diffrn_reflns_limit_l_max 9
_diffrn_reflns_limit_l_min -9
_diffrn_reflns_number 2964
_diffrn_reflns_theta_full 23.25
_diffrn_reflns_theta_max 23.25
_diffrn_reflns_theta_min 2.64
_diffrn_standards_decay_% ?
_diffrn_standards_interval_count ?
_diffrn_standards_interval_time ?
_diffrn_standards_number ?
_exptl_absorpt_coefficient_mu 1.067
_exptl_absorpt_correction_T_max 1.00000
_exptl_absorpt_correction_T_min 0.593895
_exptl_absorpt_correction_type multi-scan
_exptl_absorpt_process_details ?
_exptl_crystal_colour colourless
_exptl_crystal_density_diffrn 1.726
_exptl_crystal_density_meas ?
_exptl_crystal_density_method 'not measured'
_exptl_crystal_description prism
_exptl_crystal_F_000 360
_exptl_crystal_size_max .18
_exptl_crystal_size_mid .1
_exptl_crystal_size_min .1
_refine_diff_density_max 0.445
_refine_diff_density_min -0.305
_refine_diff_density_rms 0.073
_refine_ls_abs_structure_details 'Flack H D (1983), Acta Cryst. A39, 876-881'
_refine_ls_abs_structure_Flack -0.14(14)
_refine_ls_extinction_coef 0.014(6)
_refine_ls_extinction_expression Fc^*^=kFc[1+0.001xFc^2^\l^3^/sin(2\q)]^-1/4^
_refine_ls_extinction_method SHELXL
_refine_ls_goodness_of_fit_ref 1.025
_refine_ls_hydrogen_treatment RIDING
_refine_ls_matrix_type full
_refine_ls_number_parameters 164
_refine_ls_number_reflns 1483
_refine_ls_number_restraints 1
_refine_ls_restrained_S_all 1.024
_refine_ls_R_factor_all 0.0519
_refine_ls_R_factor_gt 0.0449
_refine_ls_shift/su_max 0.007
_refine_ls_shift/su_mean 0.001
_refine_ls_structure_factor_coef Fsqd
_refine_ls_weighting_details 'calc w=1/[\s^2^(Fo^2^)+(0.0889P)^2^+0.0000P] where P=(Fo^2^+2Fc^2^)/3'
_refine_ls_weighting_scheme calc
_refine_ls_wR_factor_gt 0.1103
_refine_ls_wR_factor_ref 0.1146
_reflns_number_gt 1318
_reflns_number_total 1483
_reflns_threshold_expression >2sigma(I)
_cod_data_source_file ic035364hsi20031201_043220_1.cif
_cod_data_source_block 3A
_cod_depositor_comments
;
The following automatic conversions were performed:
'_symmetry_cell_setting' value 'Monoclinic' changed to 'monoclinic'
according to '/home/adriana/struct/CIF-dictionaries/cif_core.dic'
dictionary named 'cif_core.dic' version 2.4.1 from
2010-06-29.

'_exptl_absorpt_correction_type' value 'MULTISCAN' changed to
'multi-scan' according to
'/home/adriana/struct/CIF-dictionaries/cif_core.dic' dictionary named
'cif_core.dic' version 2.4.1 from 2010-06-29.

Automatic conversion script
Id: cif_fix_enum 1555 2011-01-17 13:19:09Z saulius 

The following automatic conversions were performed:

'_chemical_melting_point' value '-' was changed to '?' - the value is
undefined or not given.

Automatic conversion script
Id: cif_fix_values 1569 2011-02-09 13:29:24Z adriana 

The following automatic conversions were performed:

'_exptl_crystal_density_meas' value '-' was changed to '?' - the
value is perceived as not measured.

Automatic conversion script
Id: cif_fix_values 3008 2015-01-20 13:52:24Z robertas 

Replacing value '-' with '?' for the following tags 
'_chemical_name_common', '_chemical_name_systematic', 
'_diffrn_standards_decay_%', '_diffrn_standards_interval_count', 
'_diffrn_standards_interval_time', '_diffrn_standards_number',
'_exptl_absorpt_process_details'.

Antanas Vaitkus, 2015-02-20
;
_cod_database_code 4310804

loop_
_symmetry_equiv_pos_as_xyz
'x, y, z'
'-x, y+1/2, -z'

loop_
_atom_site_label
_atom_site_type_symbol
_atom_site_fract_x
_atom_site_fract_y
_atom_site_fract_z
_atom_site_U_iso_or_equiv
_atom_site_adp_type
_atom_site_occupancy
_atom_site_symmetry_multiplicity
_atom_site_calc_flag
_atom_site_refinement_flags
_atom_site_disorder_assembly
_atom_site_disorder_group
Cl1 Cl 0.2742(2) 0.9064(2) 0.4356(3) 0.0757(6) Uani 1 1 d . . .
Cl2 Cl 0.5530(3) 1.08350(16) 0.7135(2) 0.0634(5) Uani 1 1 d . . .
O1 O 0.6015(6) 0.8115(5) 0.7113(6) 0.0563(11) Uani 1 1 d . . .
P1 P 0.54050(19) 0.92017(16) 0.5971(2) 0.0421(4) Uani 1 1 d . . .
C1 C 0.6319(7) 0.9458(6) 0.4516(7) 0.0410(13) Uani 1 1 d . . .
C2 C 0.5411(9) 1.0346(6) 0.3245(9) 0.0511(16) Uani 1 1 d . . .
H2A H 0.4661 1.0913 0.3394 0.061 Uiso 1 1 calc R . .
C3 C 0.5602(9) 1.0406(8) 0.1738(9) 0.060(2) Uani 1 1 d . . .
H3A H 0.5101 1.1066 0.0963 0.072 Uiso 1 1 calc R . .
C4 C 0.6530(9) 0.9484(9) 0.1419(8) 0.063(2) Uani 1 1 d . . .
H4A H 0.6518 0.9454 0.0351 0.075 Uiso 1 1 calc R . .
C5 C 0.7499(8) 0.8585(7) 0.2685(7) 0.0446(15) Uani 1 1 d . . .
C6 C 0.8401(10) 0.7625(8) 0.2306(10) 0.0591(19) Uani 1 1 d . . .
H6A H 0.8335 0.7588 0.1215 0.071 Uiso 1 1 calc R . .
C7 C 0.9368(11) 0.6750(9) 0.3521(11) 0.065(2) Uani 1 1 d . . .
H7A H 0.9833 0.6062 0.3218 0.078 Uiso 1 1 calc R . .
C8 C 0.9657(8) 0.6883(6) 0.5192(9) 0.0486(17) Uani 1 1 d . . .
H8A H 1.0435 0.6333 0.6038 0.058 Uiso 1 1 calc R . .
C9 C 0.8827(7) 0.7807(5) 0.5653(7) 0.0359(13) Uani 1 1 d . . .
C10 C 0.7555(7) 0.8618(6) 0.4361(7) 0.0368(13) Uani 1 1 d . . .
P9 P 0.9835(2) 0.81878(14) 0.79177(19) 0.0397(4) Uani 1 1 d . . .
Cl3 Cl 1.2481(2) 0.8294(2) 0.8624(3) 0.0708(6) Uani 1 1 d . . .
Cl4 Cl 0.9790(2) 0.66286(17) 0.9164(2) 0.0584(5) Uani 1 1 d . . .
O9 O 0.9274(6) 0.9347(4) 0.8402(5) 0.0517(11) Uani 1 1 d . . .

loop_
_atom_site_aniso_label
_atom_site_aniso_U_11
_atom_site_aniso_U_22
_atom_site_aniso_U_33
_atom_site_aniso_U_23
_atom_site_aniso_U_13
_atom_site_aniso_U_12
Cl1 0.0491(9) 0.0830(15) 0.0953(13) 0.0030(12) 0.0342(9) -0.0032(9)
Cl2 0.0915(12) 0.0404(11) 0.0651(10) -0.0022(8) 0.0425(9) 0.0164(9)
O1 0.069(3) 0.038(2) 0.073(3) 0.010(2) 0.043(2) 0.004(2)
P1 0.0480(8) 0.0293(9) 0.0533(9) 0.0030(7) 0.0274(7) 0.0050(7)
C1 0.044(3) 0.032(3) 0.047(3) -0.005(3) 0.021(2) -0.007(3)
C2 0.051(3) 0.037(4) 0.058(4) 0.008(3) 0.020(3) 0.004(3)
C3 0.065(4) 0.053(5) 0.044(4) 0.012(3) 0.012(3) -0.016(4)
C4 0.065(4) 0.075(6) 0.042(3) 0.002(4) 0.020(3) -0.021(4)
C5 0.050(3) 0.055(4) 0.036(3) -0.008(3) 0.026(3) -0.014(3)
C6 0.063(4) 0.072(5) 0.062(4) -0.023(4) 0.046(3) -0.014(4)
C7 0.076(5) 0.055(5) 0.084(5) -0.027(5) 0.052(4) -0.007(4)
C8 0.055(4) 0.037(4) 0.060(4) -0.010(3) 0.033(3) 0.002(3)
C9 0.040(3) 0.029(3) 0.043(3) 0.001(2) 0.023(2) 0.003(2)
C10 0.040(3) 0.030(3) 0.044(3) -0.006(2) 0.023(2) -0.011(2)
P9 0.0485(8) 0.0276(8) 0.0426(8) -0.0015(7) 0.0211(6) 0.0022(7)
Cl3 0.0461(8) 0.0692(13) 0.0836(13) -0.0077(11) 0.0194(8) -0.0046(9)
Cl4 0.0837(11) 0.0391(9) 0.0602(10) 0.0154(8) 0.0403(9) 0.0151(8)
O9 0.074(3) 0.031(3) 0.048(2) -0.011(2) 0.0273(19) 0.002(2)

loop_
_atom_type_symbol
_atom_type_description
_atom_type_scat_dispersion_real
_atom_type_scat_dispersion_imag
_atom_type_scat_source
C C 0.0033 0.0016 'International Tables Vol C Tables 4.2.6.8 and 6.1.1.4'
H H 0.0000 0.0000 'International Tables Vol C Tables 4.2.6.8 and 6.1.1.4'
O O 0.0106 0.0060 'International Tables Vol C Tables 4.2.6.8 and 6.1.1.4'
P P 0.1023 0.0942 'International Tables Vol C Tables 4.2.6.8 and 6.1.1.4'
Cl Cl 0.1484 0.1585 'International Tables Vol C Tables 4.2.6.8 and 6.1.1.4'

loop_
_geom_angle_atom_site_label_1
_geom_angle_atom_site_label_2
_geom_angle_atom_site_label_3
_geom_angle
_geom_angle_site_symmetry_1
_geom_angle_site_symmetry_3
_geom_angle_publ_flag
O1 P1 C1 118.4(3) . . ?
O1 P1 Cl2 115.5(2) . . ?
C1 P1 Cl2 106.9(2) . . ?
O1 P1 Cl1 109.8(2) . . ?
C1 P1 Cl1 103.04(19) . . ?
Cl2 P1 Cl1 101.16(11) . . ?
C2 C1 C10 120.4(6) . . ?
C2 C1 P1 114.4(5) . . ?
C10 C1 P1 123.3(5) . . ?
C1 C2 C3 121.3(7) . . ?
C1 C2 H2A 119.3 . . ?
C3 C2 H2A 119.3 . . ?
C4 C3 C2 119.3(7) . . ?
C4 C3 H3A 120.3 . . ?
C2 C3 H3A 120.3 . . ?
C3 C4 C5 120.7(6) . . ?
C3 C4 H4A 119.7 . . ?
C5 C4 H4A 119.7 . . ?
C4 C5 C6 119.5(6) . . ?
C4 C5 C10 120.8(7) . . ?
C6 C5 C10 119.6(6) . . ?
C7 C6 C5 120.6(6) . . ?
C7 C6 H6A 119.7 . . ?
C5 C6 H6A 119.7 . . ?
C6 C7 C8 120.1(7) . . ?
C6 C7 H7A 120.0 . . ?
C8 C7 H7A 120.0 . . ?
C7 C8 C9 121.8(7) . . ?
C7 C8 H8A 119.1 . . ?
C9 C8 H8A 119.1 . . ?
C8 C9 C10 120.1(5) . . ?
C8 C9 P9 116.3(4) . . ?
C10 C9 P9 121.6(4) . . ?
C9 C10 C1 128.1(5) . . ?
C9 C10 C5 116.1(5) . . ?
C1 C10 C5 115.8(5) . . ?
O9 P9 C9 117.5(3) . . ?
O9 P9 Cl4 117.2(2) . . ?
C9 P9 Cl4 106.9(2) . . ?
O9 P9 Cl3 109.1(2) . . ?
C9 P9 Cl3 103.35(19) . . ?
Cl4 P9 Cl3 100.52(10) . . ?

loop_
_geom_bond_atom_site_label_1
_geom_bond_atom_site_label_2
_geom_bond_distance
_geom_bond_site_symmetry_2
_geom_bond_publ_flag
Cl1 P1 2.021(2) . ?
Cl2 P1 1.998(2) . ?
O1 P1 1.458(5) . ?
P1 C1 1.794(6) . ?
C1 C2 1.385(9) . ?
C1 C10 1.431(8) . ?
C2 C3 1.403(10) . ?
C2 H2A 0.9300 . ?
C3 C4 1.367(11) . ?
C3 H3A 0.9300 . ?
C4 C5 1.401(11) . ?
C4 H4A 0.9300 . ?
C5 C6 1.408(10) . ?
C5 C10 1.445(8) . ?
C6 C7 1.361(11) . ?
C6 H6A 0.9300 . ?
C7 C8 1.370(10) . ?
C7 H7A 0.9300 . ?
C8 C9 1.377(8) . ?
C8 H8A 0.9300 . ?
C9 C10 1.427(8) . ?
C9 P9 1.795(6) . ?
P9 O9 1.459(5) . ?
P9 Cl4 2.001(2) . ?
P9 Cl3 2.022(2) . ?

loop_
_geom_torsion_atom_site_label_1
_geom_torsion_atom_site_label_2
_geom_torsion_atom_site_label_3
_geom_torsion_atom_site_label_4
_geom_torsion
_geom_torsion_site_symmetry_1
_geom_torsion_site_symmetry_2
_geom_torsion_site_symmetry_3
_geom_torsion_site_symmetry_4
_geom_torsion_publ_flag
O1 P1 C1 C2 167.3(4) . . . . ?
Cl2 P1 C1 C2 -60.2(5) . . . . ?
Cl1 P1 C1 C2 45.9(5) . . . . ?
O1 P1 C1 C10 3.0(6) . . . . ?
Cl2 P1 C1 C10 135.5(4) . . . . ?
Cl1 P1 C1 C10 -118.3(4) . . . . ?
C10 C1 C2 C3 3.3(9) . . . . ?
P1 C1 C2 C3 -161.4(5) . . . . ?
C1 C2 C3 C4 7.8(10) . . . . ?
C2 C3 C4 C5 -9.0(10) . . . . ?
C3 C4 C5 C6 178.2(6) . . . . ?
C3 C4 C5 C10 -0.6(10) . . . . ?
C4 C5 C6 C7 179.2(7) . . . . ?
C10 C5 C6 C7 -2.0(10) . . . . ?
C5 C6 C7 C8 -8.0(10) . . . . ?
C6 C7 C8 C9 7.5(10) . . . . ?
C7 C8 C9 C10 3.4(9) . . . . ?
C7 C8 C9 P9 -160.8(5) . . . . ?
C8 C9 C10 C1 166.9(6) . . . . ?
P9 C9 C10 C1 -29.8(8) . . . . ?
C8 C9 C10 C5 -12.8(8) . . . . ?
P9 C9 C10 C5 150.5(4) . . . . ?
C2 C1 C10 C9 167.9(6) . . . . ?
P1 C1 C10 C9 -28.7(8) . . . . ?
C2 C1 C10 C5 -12.4(8) . . . . ?
P1 C1 C10 C5 151.0(5) . . . . ?
C4 C5 C10 C9 -169.1(6) . . . . ?
C6 C5 C10 C9 12.1(8) . . . . ?
C4 C5 C10 C1 11.1(8) . . . . ?
C6 C5 C10 C1 -167.7(5) . . . . ?
C8 C9 P9 O9 165.4(4) . . . . ?
C10 C9 P9 O9 1.5(6) . . . . ?
C8 C9 P9 Cl4 -60.4(5) . . . . ?
C10 C9 P9 Cl4 135.7(4) . . . . ?
C8 C9 P9 Cl3 45.2(5) . . . . ?
C10 C9 P9 Cl3 -118.7(4) . . . . ?

loop_
_cod_related_entry_id
_cod_related_entry_database
_cod_related_entry_code
1 ChemSpider 30660881
